data_7017559
loop_
_publ_author_name
'Kobayashi, Atsushi'
'Hara, Hirofumi'
'Yonemura, Tsubasa'
'Chang, Ho-Chol'
'Kato, Masako'

_publ_section_title
;
 Systematic structural control of multichromic platinum(ii)-diimine
 complexes ranging from ionic solid to coordination polymer.
;
_journal_issue 6
_journal_name_full 'Dalton transactions (Cambridge, England : 2003)'
_journal_page_first 1878
_journal_page_last 1888
_journal_paper_doi 10.1039/c1dt11155h
_journal_volume 41
_journal_year 2012
_chemical_formula_moiety 'C14 H24 Mg N4 O13 Pt '
_chemical_formula_sum 'C14 H24 Mg N4 O13 Pt'
_chemical_formula_weight 675.76
_space_group_IT_number 2
_symmetry_cell_setting triclinic
_symmetry_Int_Tables_number 2
_symmetry_space_group_name_Hall '-P 1'
_symmetry_space_group_name_H-M 'P -1'
_cell_angle_alpha 114.208(5)
_cell_angle_beta 95.815(4)
_cell_angle_gamma 104.400(4)
_cell_formula_units_Z 2
_cell_length_a 6.924(4)
_cell_length_b 13.689(8)
_cell_length_c 13.933(7)
_cell_measurement_reflns_used 3059
_cell_measurement_temperature 173.1
_cell_measurement_theta_max 27.5
_cell_measurement_theta_min 3.0
_cell_volume 1135.3(11)
_computing_cell_refinement CrystalClear
_computing_data_collection CrystalClear
_computing_data_reduction CrystalStructure
_computing_publication_material 'CrystalStructure 3.8'
_computing_structure_refinement SHELXL
_computing_structure_solution SIR2004
_diffrn_ambient_temperature 173.1
_diffrn_detector_area_resol_mean 7.31
_diffrn_measured_fraction_theta_full 0.981
_diffrn_measured_fraction_theta_max 0.981
_diffrn_measurement_device_type 'Rigaku Mercury'
_diffrn_measurement_method \w
_diffrn_radiation_type 'Mo K\a'
_diffrn_radiation_wavelength 0.71070
_diffrn_reflns_av_R_equivalents 0.040
_diffrn_reflns_limit_h_max 7
_diffrn_reflns_limit_h_min -8
_diffrn_reflns_limit_k_max 17
_diffrn_reflns_limit_k_min -14
_diffrn_reflns_limit_l_max 17
_diffrn_reflns_limit_l_min -18
_diffrn_reflns_number 9040
_diffrn_reflns_theta_full 27.48
_diffrn_reflns_theta_max 27.48
_exptl_absorpt_coefficient_mu 6.254
_exptl_absorpt_correction_T_max 1.000
_exptl_absorpt_correction_T_min 0.025
_exptl_absorpt_correction_type numerical
_exptl_absorpt_process_details
;
Higashi, T. (1999). Program for Absorption Correction.
Rigaku Corporation, Tokyo, Japan.
;
_exptl_crystal_colour yellow
_exptl_crystal_density_diffrn 1.977
_exptl_crystal_density_method 'not measured'
_exptl_crystal_description platelet
_exptl_crystal_F_000 660.00
_exptl_crystal_size_max 0.80
_exptl_crystal_size_mid 0.10
_exptl_crystal_size_min 0.05
_refine_diff_density_max 5.37
_refine_diff_density_min -2.18
_refine_ls_extinction_method none
_refine_ls_goodness_of_fit_ref 1.104
_refine_ls_hydrogen_treatment constr
_refine_ls_number_parameters 299
_refine_ls_number_reflns 5085
_refine_ls_R_factor_gt 0.0518
_refine_ls_shift/su_max 0.0020
_refine_ls_structure_factor_coef Fsqd
_refine_ls_weighting_details 'w = 1/[\s^2^(Fo^2^)+(0.0806P)^2^+5.3501P] where P=(Fo^2^+2Fc^2^)/3'
_refine_ls_weighting_scheme calc
_refine_ls_wR_factor_ref 0.1549
_reflns_number_gt 4310
_reflns_number_total 5085
_reflns_threshold_expression F^2^>2.0\s(F^2^)
_cod_data_source_file c1dt11155h.txt
_cod_data_source_block '__MgPt-9H2O'
_cod_original_cell_volume 1135.4(10)
_cod_original_formula_sum 'C14 H24 Mg N4 O13 Pt '
_cod_database_code 7017559

loop_
_symmetry_equiv_pos_site_id
_symmetry_equiv_pos_as_xyz
1 +X,+Y,+Z
2 -X,-Y,-Z

loop_
_atom_site_label
_atom_site_type_symbol
_atom_site_fract_x
_atom_site_fract_y
_atom_site_fract_z
_atom_site_U_iso_or_equiv
_atom_site_adp_type
_atom_site_occupancy
_atom_site_symmetry_multiplicity
_atom_site_calc_flag
_atom_site_refinement_flags
Pt(1) Pt 0.71794(5) 1.00328(3) 1.09336(2) 0.01703(13) Uani 1.00 1 d .
Mg(1) Mg 0.4849(4) 0.3013(2) 0.5579(2) 0.0190(6) Uani 1.00 1 d .
O(1) O 0.5015(10) 0.4679(5) 0.6542(5) 0.0202(13) Uani 1.00 1 d .
O(2) O 0.7609(9) 0.5716(5) 0.6167(5) 0.0209(13) Uani 1.00 1 d .
O(3) O 0.8638(12) 1.0542(6) 0.6271(5) 0.0319(16) Uani 1.00 1 d .
O(4) O 0.9853(11) 1.2407(5) 0.7403(5) 0.0293(15) Uani 1.00 1 d .
O(5) O 0.4844(11) 0.1405(5) 0.4605(6) 0.0332(16) Uani 1.00 1 d .
O(6) O 0.1955(10) 0.2721(6) 0.4706(5) 0.0278(15) Uani 1.00 1 d .
O(7) O 0.6191(10) 0.3592(5) 0.4566(5) 0.0230(13) Uani 1.00 1 d .
O(8) O 0.7754(10) 0.3344(6) 0.6441(6) 0.0334(17) Uani 1.00 1 d .
O(9) O 0.3450(12) 0.2485(7) 0.6610(7) 0.0392(19) Uani 1.00 1 d .
O(10) O 0.8615(10) 1.1061(5) 1.4592(5) 0.0237(13) Uani 1.00 1 d .
O(11) O 0.8796(12) 1.4931(7) 1.3187(8) 0.047(2) Uani 1.00 1 d .
O(12) O 0.948(2) 1.4441(12) 1.1074(12) 0.112(5) Uani 1.00 1 d .
O(13) O 0.671(2) 1.602(2) 1.0950(17) 0.161(9) Uani 1.00 1 d .
N(1) N 0.6756(11) 0.8525(6) 0.9626(5) 0.0154(14) Uani 1.00 1 d .
N(2) N 0.7964(10) 1.0601(6) 0.9824(5) 0.0129(13) Uani 1.00 1 d .
N(3) N 0.6151(14) 0.8980(7) 1.2471(7) 0.0306(19) Uani 1.00 1 d .
N(4) N 0.7876(14) 1.2413(7) 1.2791(7) 0.0306(19) Uani 1.00 1 d .
C(1) C 0.6130(14) 0.7493(8) 0.9570(7) 0.0234(19) Uani 1.00 1 d .
C(2) C 0.5928(15) 0.6532(8) 0.8651(7) 0.0232(19) Uani 1.00 1 d .
C(3) C 0.6486(13) 0.6620(7) 0.7753(6) 0.0184(17) Uani 1.00 1 d .
C(4) C 0.7150(12) 0.7686(7) 0.7795(6) 0.0177(17) Uani 1.00 1 d .
C(5) C 0.7217(13) 0.8613(7) 0.8727(6) 0.0166(16) Uani 1.00 1 d .
C(6) C 0.7821(12) 0.9772(7) 0.8837(7) 0.0175(17) Uani 1.00 1 d .
C(7) C 0.8231(12) 1.0009(7) 0.7975(6) 0.0143(15) Uani 1.00 1 d .
C(8) C 0.8724(14) 1.1121(8) 0.8140(8) 0.0225(19) Uani 1.00 1 d .
C(9) C 0.8902(14) 1.1962(7) 0.9162(7) 0.0214(18) Uani 1.00 1 d .
C(10) C 0.8479(14) 1.1678(8) 0.9982(8) 0.0238(19) Uani 1.00 1 d .
C(11) C 0.6360(14) 0.5586(7) 0.6720(7) 0.0192(17) Uani 1.00 1 d .
C(12) C 0.9078(14) 1.1346(8) 0.7189(7) 0.0215(18) Uani 1.00 1 d .
C(13) C 0.6475(13) 0.9364(7) 1.1906(6) 0.0175(17) Uani 1.00 1 d .
C(14) C 0.7598(14) 1.1529(8) 1.2122(7) 0.0204(18) Uani 1.00 1 d .
H(1) H 0.5812 0.7423 1.0191 0.028 Uiso 1.00 1 c R
H(2) H 0.5410 0.5811 0.8630 0.028 Uiso 1.00 1 c R
H(3) H 0.7550 0.7775 0.7196 0.021 Uiso 1.00 1 c R
H(4) H 0.8173 0.9420 0.7293 0.017 Uiso 1.00 1 c R
H(5) H 0.9315 1.2732 0.9300 0.026 Uiso 1.00 1 c R
H(6) H 0.8554 1.2259 1.0673 0.029 Uiso 1.00 1 c R

loop_
_atom_site_aniso_label
_atom_site_aniso_U_11
_atom_site_aniso_U_22
_atom_site_aniso_U_33
_atom_site_aniso_U_12
_atom_site_aniso_U_13
_atom_site_aniso_U_23
Pt(1) 0.0181(2) 0.0192(2) 0.01454(19) 0.00779(14) 0.00470(13) 0.00708(15)
Mg(1) 0.0197(15) 0.0167(15) 0.0214(15) 0.0040(12) 0.0050(12) 0.0104(13)
O(1) 0.026(3) 0.013(3) 0.022(3) 0.008(2) 0.010(2) 0.008(2)
O(2) 0.021(3) 0.017(3) 0.024(3) 0.006(2) 0.012(2) 0.008(2)
O(3) 0.046(4) 0.032(4) 0.023(3) 0.009(3) 0.011(3) 0.019(3)
O(4) 0.043(4) 0.018(3) 0.031(3) 0.010(3) 0.008(3) 0.014(3)
O(5) 0.029(3) 0.012(3) 0.044(4) 0.004(2) 0.001(3) 0.003(3)
O(6) 0.023(3) 0.030(3) 0.033(3) 0.001(3) -0.001(2) 0.022(3)
O(7) 0.028(3) 0.021(3) 0.024(3) 0.009(2) 0.011(2) 0.011(2)
O(8) 0.022(3) 0.033(4) 0.049(4) 0.002(3) -0.002(3) 0.028(3)
O(9) 0.033(4) 0.047(5) 0.062(5) 0.018(3) 0.022(3) 0.042(4)
O(10) 0.027(3) 0.022(3) 0.019(3) 0.005(2) 0.005(2) 0.007(2)
O(11) 0.035(4) 0.033(4) 0.091(7) 0.017(3) 0.024(4) 0.038(5)
O(12) 0.126(13) 0.066(9) 0.096(10) 0.042(9) 0.014(9) -0.013(7)
O(13) 0.100(12) 0.25(2) 0.184(19) 0.022(14) 0.022(12) 0.16(2)
N(1) 0.014(3) 0.019(3) 0.016(3) 0.008(2) 0.004(2) 0.009(3)
N(2) 0.014(3) 0.014(3) 0.011(3) 0.003(2) 0.007(2) 0.006(2)
N(3) 0.038(5) 0.028(4) 0.026(4) 0.010(4) 0.007(3) 0.013(4)
N(4) 0.030(4) 0.029(5) 0.028(4) 0.006(3) 0.012(3) 0.008(4)
C(1) 0.025(4) 0.033(5) 0.019(4) 0.009(4) 0.008(3) 0.017(4)
C(2) 0.029(5) 0.022(4) 0.023(4) 0.008(4) 0.009(3) 0.014(4)
C(3) 0.022(4) 0.018(4) 0.016(4) 0.011(3) 0.003(3) 0.007(3)
C(4) 0.015(4) 0.023(4) 0.015(4) 0.004(3) 0.001(3) 0.010(3)
C(5) 0.017(4) 0.021(4) 0.013(3) 0.005(3) 0.001(3) 0.009(3)
C(6) 0.018(4) 0.020(4) 0.019(4) 0.008(3) 0.003(3) 0.013(3)
C(7) 0.015(3) 0.017(4) 0.009(3) 0.005(3) 0.006(2) 0.003(3)
C(8) 0.021(4) 0.022(4) 0.028(4) 0.009(3) 0.005(3) 0.013(4)
C(9) 0.026(4) 0.012(4) 0.026(4) 0.005(3) 0.004(3) 0.010(3)
C(10) 0.025(4) 0.025(5) 0.024(4) 0.008(4) 0.008(3) 0.012(4)
C(11) 0.021(4) 0.019(4) 0.017(4) 0.012(3) 0.002(3) 0.006(3)
C(12) 0.026(4) 0.020(4) 0.022(4) 0.006(3) 0.005(3) 0.014(4)
C(13) 0.020(4) 0.015(4) 0.012(3) 0.003(3) 0.001(3) 0.002(3)
C(14) 0.019(4) 0.022(4) 0.016(4) 0.011(3) 0.009(3) 0.001(3)

loop_
_atom_type_symbol
_atom_type_description
_atom_type_scat_dispersion_real
_atom_type_scat_dispersion_imag
_atom_type_scat_source
C C 0.003 0.002
;
International Tables for Crystallography
(1992, Vol. C, Tables 4.2.6.8 and 6.1.1.4)
;
H H 0.000 0.000
;
International Tables for Crystallography
(1992, Vol. C, Table 6.1.1.4)
;
Mg Mg 0.049 0.036
;
International Tables for Crystallography
(1992, Vol. C, Tables 4.2.6.8 and 6.1.1.4)
;
N N 0.006 0.003
;
International Tables for Crystallography
(1992, Vol. C, Tables 4.2.6.8 and 6.1.1.4)
;
O O 0.011 0.006
;
International Tables for Crystallography
(1992, Vol. C, Tables 4.2.6.8 and 6.1.1.4)
;
Pt Pt -1.703 8.390
;
International Tables for Crystallography
(1992, Vol. C, Tables 4.2.6.8 and 6.1.1.4)
;

loop_
_geom_angle_atom_site_label_1
_geom_angle_atom_site_label_2
_geom_angle_atom_site_label_3
_geom_angle
_geom_angle_publ_flag
N(1) Pt(1) N(2) 80.2(3) yes
N(1) Pt(1) C(13) 94.9(3) yes
N(1) Pt(1) C(14) 176.1(4) yes
N(2) Pt(1) C(13) 174.8(3) yes
N(2) Pt(1) C(14) 95.9(3) yes
C(13) Pt(1) C(14) 89.0(4) yes
O(1) Mg(1) O(5) 176.6(3) yes
O(1) Mg(1) O(6) 89.8(3) yes
O(1) Mg(1) O(7) 86.8(3) yes
O(1) Mg(1) O(8) 89.2(3) yes
O(1) Mg(1) O(9) 91.2(3) yes
O(5) Mg(1) O(6) 92.1(3) yes
O(5) Mg(1) O(7) 90.4(3) yes
O(5) Mg(1) O(8) 88.9(3) yes
O(5) Mg(1) O(9) 91.7(3) yes
O(6) Mg(1) O(7) 89.8(3) yes
O(6) Mg(1) O(8) 178.4(4) yes
O(6) Mg(1) O(9) 89.0(3) yes
O(7) Mg(1) O(8) 89.0(3) yes
O(7) Mg(1) O(9) 177.7(4) yes
O(8) Mg(1) O(9) 92.2(3) yes
Mg(1) O(1) C(11) 129.2(6) yes
Pt(1) N(1) C(1) 127.3(7) yes
Pt(1) N(1) C(5) 114.6(6) yes
C(1) N(1) C(5) 118.0(7) yes
Pt(1) N(2) C(6) 114.2(7) yes
Pt(1) N(2) C(10) 126.4(6) yes
C(6) N(2) C(10) 119.3(9) yes
N(1) C(1) C(2) 122.6(10) yes
C(1) C(2) C(3) 119.6(10) yes
C(2) C(3) C(4) 118.7(8) yes
C(2) C(3) C(11) 122.1(9) yes
C(4) C(3) C(11) 119.2(9) yes
C(3) C(4) C(5) 118.6(9) yes
N(1) C(5) C(4) 122.3(9) yes
N(1) C(5) C(6) 114.9(7) yes
C(4) C(5) C(6) 122.7(9) yes
N(2) C(6) C(5) 115.9(9) yes
N(2) C(6) C(7) 121.6(9) yes
C(5) C(6) C(7) 122.5(7) yes
C(6) C(7) C(8) 118.7(7) yes
C(7) C(8) C(9) 118.8(11) yes
C(7) C(8) C(12) 117.6(7) yes
C(9) C(8) C(12) 123.6(10) yes
C(8) C(9) C(10) 119.9(10) yes
N(2) C(10) C(9) 121.6(8) yes
O(1) C(11) O(2) 127.3(8) yes
O(1) C(11) C(3) 115.4(8) yes
O(2) C(11) C(3) 117.2(7) yes
O(3) C(12) O(4) 124.2(11) yes
O(3) C(12) C(8) 119.7(9) yes
O(4) C(12) C(8) 116.2(7) yes
Pt(1) C(13) N(3) 177.1(9) yes
Pt(1) C(14) N(4) 177.6(10) yes
N(1) C(1) H(1) 118.7 no
C(2) C(1) H(1) 118.7 no
C(1) C(2) H(2) 120.2 no
C(3) C(2) H(2) 120.2 no
C(3) C(4) H(3) 120.7 no
C(5) C(4) H(3) 120.7 no
C(6) C(7) H(4) 120.7 no
C(8) C(7) H(4) 120.7 no
C(8) C(9) H(5) 120.0 no
C(10) C(9) H(5) 120.0 no
N(2) C(10) H(6) 119.2 no
C(9) C(10) H(6) 119.2 no

loop_
_geom_bond_atom_site_label_1
_geom_bond_atom_site_label_2
_geom_bond_distance
_geom_bond_publ_flag
Pt(1) N(1) 2.043(6) yes
Pt(1) N(2) 2.058(9) yes
Pt(1) C(13) 1.960(11) yes
Pt(1) C(14) 1.961(8) yes
Mg(1) O(1) 2.084(7) yes
Mg(1) O(5) 2.057(7) yes
Mg(1) O(6) 2.089(8) yes
Mg(1) O(7) 2.074(9) yes
Mg(1) O(8) 2.075(8) yes
Mg(1) O(9) 2.076(11) yes
O(1) C(11) 1.262(11) yes
O(2) C(11) 1.243(12) yes
O(3) C(12) 1.241(10) yes
O(4) C(12) 1.308(13) yes
N(1) C(1) 1.336(15) yes
N(1) C(5) 1.368(13) yes
N(2) C(6) 1.351(10) yes
N(2) C(10) 1.344(14) yes
N(3) C(13) 1.124(16) yes
N(4) C(14) 1.137(12) yes
C(1) C(2) 1.371(12) yes
C(2) C(3) 1.389(15) yes
C(3) C(4) 1.391(15) yes
C(3) C(11) 1.525(11) yes
C(4) C(5) 1.380(11) yes
C(5) C(6) 1.475(15) yes
C(6) C(7) 1.404(15) yes
C(7) C(8) 1.388(15) yes
C(8) C(9) 1.384(12) yes
C(8) C(12) 1.508(17) yes
C(9) C(10) 1.385(17) yes
C(1) H(1) 0.950 no
C(2) H(2) 0.950 no
C(4) H(3) 0.950 no
C(7) H(4) 0.950 no
C(9) H(5) 0.950 no
C(10) H(6) 0.950 no

loop_
_geom_contact_atom_site_label_1
_geom_contact_atom_site_label_2
_geom_contact_distance
_geom_contact_site_symmetry_2
Pt(1) N(2) 3.391(7) 2_677
Pt(1) C(6) 3.574(9) 2_677
Pt(1) C(6) 3.377(9) 2_777
Pt(1) C(7) 3.405(9) 2_777
O(1) O(7) 3.521(12) 2_666
O(1) O(11) 2.851(12) 2_677
O(2) O(6) 2.835(13) 2_666
O(2) O(7) 3.218(11) 2_666
O(2) O(11) 3.014(13) 2_777
O(2) N(4) 3.239(9) 2_777
O(3) O(5) 2.819(9) 2_666
O(3) O(9) 3.556(11) 1_665
O(3) O(10) 2.708(12) 1_554
O(3) O(10) 3.202(12) 2_777
O(4) O(8) 2.738(13) 1_565
O(4) O(9) 2.821(12) 1_665
O(4) O(10) 3.476(9) 1_554
O(4) O(13) 2.803(17) 2_787
O(5) O(3) 2.819(9) 2_666
O(5) O(10) 2.767(11) 1_544
O(5) C(7) 3.449(10) 2_666
O(6) O(2) 2.835(13) 2_666
O(6) O(10) 2.749(10) 1_444
O(6) O(11) 3.553(11) 2_677
O(6) N(4) 3.497(13) 1_444
O(6) C(4) 3.443(13) 2_666
O(7) O(1) 3.521(12) 2_666
O(7) O(2) 3.218(11) 2_666
O(7) O(11) 3.500(14) 1_544
O(7) N(4) 2.886(12) 1_544
O(7) C(3) 3.422(12) 2_666
O(7) C(4) 3.311(10) 2_666
O(7) C(11) 3.098(14) 2_666
O(8) O(4) 2.738(13) 1_545
O(8) O(10) 3.376(10) 1_544
O(8) O(11) 2.737(11) 2_777
O(8) O(12) 3.465(13) 2_777
O(8) C(12) 3.577(16) 1_545
O(9) O(3) 3.556(11) 1_445
O(9) O(4) 2.821(12) 1_445
O(9) O(13) 3.20(2) 2_677
O(9) N(3) 2.836(17) 2_667
O(9) C(12) 3.380(13) 1_445
O(10) O(3) 2.708(12) 1_556
O(10) O(3) 3.202(12) 2_777
O(10) O(4) 3.476(9) 1_556
O(10) O(5) 2.767(11) 1_566
O(10) O(6) 2.749(10) 1_666
O(10) O(8) 3.376(10) 1_566
O(10) N(3) 3.069(8) .
O(10) C(12) 3.448(13) 1_556
O(10) C(13) 3.411(9) .
O(11) O(1) 2.851(12) 2_677
O(11) O(2) 3.014(13) 2_777
O(11) O(6) 3.553(11) 2_677
O(11) O(7) 3.500(14) 1_566
O(11) O(8) 2.737(11) 2_777
O(11) O(12) 2.86(2) .
O(11) N(4) 3.142(14) .
O(11) C(2) 3.480(11) 2_677
O(11) C(3) 3.533(11) 2_677
O(11) C(11) 3.489(13) 2_677
O(11) C(11) 3.596(14) 2_777
O(12) O(8) 3.465(13) 2_777
O(12) O(11) 2.86(2) .
O(12) O(13) 3.27(3) .
O(12) C(9) 3.236(16) .
O(12) C(10) 3.296(18) .
O(13) O(4) 2.803(17) 2_787
O(13) O(9) 3.20(2) 2_677
O(13) O(12) 3.27(3) .
O(13) O(13) 3.13(2) 2_687
O(13) C(1) 3.37(3) 1_565
O(13) C(2) 3.57(3) 1_565
N(1) N(2) 3.448(10) 2_777
N(1) C(10) 3.388(13) 2_777
N(2) Pt(1) 3.391(7) 2_677
N(2) N(1) 3.448(10) 2_777
N(2) C(5) 3.381(11) 2_777
N(2) C(6) 3.560(13) 2_777
N(3) O(9) 2.836(17) 2_667
N(3) O(10) 3.069(8) .
N(3) C(8) 3.351(14) 2_677
N(3) C(9) 3.581(13) 2_677
N(3) C(12) 3.453(15) 2_777
N(4) O(2) 3.239(9) 2_777
N(4) O(6) 3.497(13) 1_666
N(4) O(7) 2.886(12) 1_566
N(4) O(11) 3.142(14) .
N(4) C(4) 3.449(13) 2_677
N(4) C(5) 3.531(12) 2_677
C(1) O(13) 3.37(3) 1_545
C(1) C(9) 3.453(14) 2_777
C(1) C(10) 3.529(13) 2_777
C(2) O(11) 3.480(11) 2_677
C(2) O(13) 3.57(3) 1_545
C(3) O(7) 3.422(12) 2_666
C(3) O(11) 3.533(11) 2_677
C(4) O(6) 3.443(13) 2_666
C(4) O(7) 3.311(10) 2_666
C(4) N(4) 3.449(13) 2_677
C(4) C(14) 3.501(12) 2_777
C(5) N(2) 3.381(11) 2_777
C(5) N(4) 3.531(12) 2_677
C(5) C(10) 3.517(15) 2_777
C(5) C(14) 3.353(13) 2_677
C(6) Pt(1) 3.574(9) 2_677
C(6) Pt(1) 3.377(9) 2_777
C(6) N(2) 3.560(13) 2_777
C(6) C(14) 3.570(11) 2_677
C(7) Pt(1) 3.405(9) 2_777
C(7) O(5) 3.449(10) 2_666
C(7) C(13) 3.572(14) 2_677
C(7) C(13) 3.521(12) 2_777
C(8) N(3) 3.351(14) 2_677
C(8) C(13) 3.483(13) 2_677
C(8) C(13) 3.550(15) 2_777
C(9) O(12) 3.236(16) .
C(9) N(3) 3.581(13) 2_677
C(9) C(1) 3.453(14) 2_777
C(9) C(13) 3.560(12) 2_677
C(10) O(12) 3.296(18) .
C(10) N(1) 3.388(13) 2_777
C(10) C(1) 3.529(13) 2_777
C(10) C(5) 3.517(15) 2_777
C(11) O(7) 3.098(14) 2_666
C(11) O(11) 3.489(13) 2_677
C(11) O(11) 3.596(14) 2_777
C(12) O(8) 3.577(16) 1_565
C(12) O(9) 3.380(13) 1_665
C(12) O(10) 3.448(13) 1_554
C(12) N(3) 3.453(15) 2_777
C(13) O(10) 3.411(9) .
C(13) C(7) 3.572(14) 2_677
C(13) C(7) 3.521(12) 2_777
C(13) C(8) 3.483(13) 2_677
C(13) C(8) 3.550(15) 2_777
C(13) C(9) 3.560(12) 2_677
C(14) C(4) 3.501(12) 2_777
C(14) C(5) 3.353(13) 2_677
C(14) C(6) 3.570(11) 2_677
Pt(1) H(4) 3.563 2_777
O(5) H(3) 3.563 2_666
O(5) H(4) 2.809 2_666
O(6) H(3) 2.534 2_666
O(6) H(4) 3.080 2_666
O(7) H(3) 2.962 2_666
O(10) H(4) 3.574 2_777
O(11) H(2) 3.293 2_677
O(12) H(2) 3.403 2_677
O(12) H(5) 2.581 .
O(12) H(6) 2.693 .
O(13) H(1) 2.706 1_565
O(13) H(2) 3.142 1_565
O(13) H(2) 2.885 2_677
O(13) H(5) 2.994 2_787
N(1) H(6) 3.493 2_677
N(4) H(3) 3.239 2_777
C(1) H(5) 3.521 2_777
C(1) H(6) 3.341 2_677
C(3) H(6) 3.472 2_777
C(4) H(6) 3.447 2_777
C(5) H(6) 3.572 2_777
C(9) H(1) 3.477 2_777
C(10) H(1) 3.509 2_677
C(13) H(4) 3.510 2_777
C(14) H(3) 3.180 2_777
H(1) O(13) 2.706 1_545
H(1) C(9) 3.477 2_777
H(1) C(10) 3.509 2_677
H(1) H(5) 3.453 2_777
H(1) H(6) 3.335 2_677
H(2) O(11) 3.293 2_677
H(2) O(12) 3.403 2_677
H(2) O(13) 3.142 1_545
H(2) O(13) 2.885 2_677
H(3) O(5) 3.563 2_666
H(3) O(6) 2.534 2_666
H(3) O(7) 2.962 2_666
H(3) N(4) 3.239 2_777
H(3) C(14) 3.180 2_777
H(4) Pt(1) 3.563 2_777
H(4) O(5) 2.809 2_666
H(4) O(6) 3.080 2_666
H(4) O(10) 3.574 2_777
H(4) C(13) 3.510 2_777
H(5) O(12) 2.581 .
H(5) O(13) 2.994 2_787
H(5) C(1) 3.521 2_777
H(5) H(1) 3.453 2_777
H(6) O(12) 2.693 .
H(6) N(1) 3.493 2_677
H(6) C(1) 3.341 2_677
H(6) C(3) 3.472 2_777
H(6) C(4) 3.447 2_777
H(6) C(5) 3.572 2_777
H(6) H(1) 3.335 2_677

loop_
_geom_torsion_atom_site_label_1
_geom_torsion_atom_site_label_2
_geom_torsion_atom_site_label_3
_geom_torsion_atom_site_label_4
_geom_torsion
N(1) Pt(1) N(2) C(6) 0.5(6)
N(1) Pt(1) N(2) C(10) 176.8(8)
N(2) Pt(1) N(1) C(1) -179.7(7)
N(2) Pt(1) N(1) C(5) 1.7(6)
N(1) Pt(1) C(13) N(3) 83(14)
C(13) Pt(1) N(1) C(1) 2.1(8)
C(13) Pt(1) N(1) C(5) -176.6(6)
N(1) Pt(1) C(14) N(4) -26(28)
C(14) Pt(1) N(1) C(1) -167(4)
C(14) Pt(1) N(1) C(5) 14(5)
N(2) Pt(1) C(13) N(3) 64(14)
C(13) Pt(1) N(2) C(6) 20(3)
C(13) Pt(1) N(2) C(10) -164(3)
N(2) Pt(1) C(14) N(4) -13(19)
C(14) Pt(1) N(2) C(6) -178.7(6)
C(14) Pt(1) N(2) C(10) -2.3(8)
C(13) Pt(1) C(14) N(4) 165(21)
C(14) Pt(1) C(13) N(3) -98(14)
O(5) Mg(1) O(1) C(11) -1(4)
O(6) Mg(1) O(1) C(11) -123.7(9)
O(7) Mg(1) O(1) C(11) -33.9(9)
O(8) Mg(1) O(1) C(11) 55.1(9)
O(9) Mg(1) O(1) C(11) 147.3(9)
Mg(1) O(1) C(11) O(2) 19.8(17)
Mg(1) O(1) C(11) C(3) -158.1(7)
Pt(1) N(1) C(1) C(2) -178.9(7)
Pt(1) N(1) C(5) C(4) 175.6(7)
Pt(1) N(1) C(5) C(6) -3.4(10)
C(1) N(1) C(5) C(4) -3.2(13)
C(1) N(1) C(5) C(6) 177.8(8)
C(5) N(1) C(1) C(2) -0.3(11)
Pt(1) N(2) C(6) C(5) -2.4(10)
Pt(1) N(2) C(6) C(7) 177.8(6)
Pt(1) N(2) C(10) C(9) -177.4(7)
C(6) N(2) C(10) C(9) -1.2(14)
C(10) N(2) C(6) C(5) -179.1(8)
C(10) N(2) C(6) C(7) 1.1(13)
N(1) C(1) C(2) C(3) 3.3(16)
C(1) C(2) C(3) C(4) -2.9(15)
C(1) C(2) C(3) C(11) 178.1(9)
C(2) C(3) C(4) C(5) -0.4(11)
C(2) C(3) C(11) O(1) 28.1(14)
C(2) C(3) C(11) O(2) -150.1(10)
C(4) C(3) C(11) O(1) -151.0(9)
C(4) C(3) C(11) O(2) 30.9(14)
C(11) C(3) C(4) C(5) 178.7(8)
C(3) C(4) C(5) N(1) 3.5(13)
C(3) C(4) C(5) C(6) -177.6(8)
N(1) C(5) C(6) N(2) 3.9(12)
N(1) C(5) C(6) C(7) -176.3(8)
C(4) C(5) C(6) N(2) -175.1(8)
C(4) C(5) C(6) C(7) 4.7(14)
N(2) C(6) C(7) C(8) -2.3(13)
C(5) C(6) C(7) C(8) 177.9(8)
C(6) C(7) C(8) C(9) 3.5(13)
C(6) C(7) C(8) C(12) -177.7(8)
C(7) C(8) C(9) C(10) -3.6(15)
C(7) C(8) C(12) O(3) 10.4(14)
C(7) C(8) C(12) O(4) -169.5(9)
C(9) C(8) C(12) O(3) -170.9(10)
C(9) C(8) C(12) O(4) 9.3(15)
C(12) C(8) C(9) C(10) 177.7(9)
C(8) C(9) C(10) N(2) 2.5(15)
